data_4338834
loop_
_publ_author_name
'Zheng, Xiang-Jun'
'Ablet, Ayjamal'
'Ng, Christie'
'Wong, Wing-Tak'

_publ_section_title
;
 Intensive Upconversion Luminescence of Na-Codoped Rare-Earth Oxides with
 a Novel RE-Na Heterometallic Complex as Precursor.
;
_journal_issue 13
_journal_name_full 'Inorganic chemistry'
_journal_page_first 6788
_journal_page_last 6793
_journal_paper_doi 10.1021/ic500592k
_journal_volume 53
_journal_year 2014
_chemical_formula_sum 'C14 H14 Ho N4 Na3 O18'
_chemical_formula_weight 760.19
_chemical_name_systematic
;
 ?
;
_space_group_crystal_system triclinic
_space_group_IT_number 2
_space_group_name_Hall '-P 1'
_space_group_name_H-M_alt 'P -1'
_symmetry_space_group_name_Hall '-P 1'
_symmetry_space_group_name_H-M 'P -1'
_atom_sites_solution_hydrogens mixed
_audit_creation_method SHELXL-2014
_cell_angle_alpha 98.2180(10)
_cell_angle_beta 106.5300(10)
_cell_angle_gamma 94.7320(10)
_cell_formula_units_Z 2
_cell_length_a 8.8391(7)
_cell_length_b 9.2446(7)
_cell_length_c 15.0589(12)
_cell_measurement_reflns_used 1611
_cell_measurement_temperature 293(2)
_cell_measurement_theta_max 22.5415
_cell_measurement_theta_min 2.245
_cell_volume 1157.67(16)
_computing_cell_refinement 'Bruker SMART'
_computing_data_collection 'Bruker SMART'
_computing_data_reduction 'Bruker SAINT'
_computing_molecular_graphics 'Bruker SHELXTL'
_computing_publication_material 'Bruker SHELXTL'
_computing_structure_refinement 'SHELXL-2014 (Sheldrick, 2014)'
_computing_structure_solution 'SHELXS-97 (Sheldrick, 1990)'
_diffrn_ambient_temperature 293(2)
_diffrn_measured_fraction_theta_full 0.988
_diffrn_measured_fraction_theta_max 0.988
_diffrn_measurement_device_type 'CCD area detector'
_diffrn_measurement_method 'phi and omega scans'
_diffrn_radiation_type MoK\a
_diffrn_radiation_wavelength 0.71073
_diffrn_reflns_av_R_equivalents 0.0294
_diffrn_reflns_av_unetI/netI 0.0632
_diffrn_reflns_Laue_measured_fraction_full 0.988
_diffrn_reflns_Laue_measured_fraction_max 0.988
_diffrn_reflns_limit_h_max 10
_diffrn_reflns_limit_h_min -7
_diffrn_reflns_limit_k_max 10
_diffrn_reflns_limit_k_min -11
_diffrn_reflns_limit_l_max 17
_diffrn_reflns_limit_l_min -18
_diffrn_reflns_number 6025
_diffrn_reflns_point_group_measured_fraction_full 0.988
_diffrn_reflns_point_group_measured_fraction_max 0.988
_diffrn_reflns_theta_full 25.242
_diffrn_reflns_theta_max 25.249
_diffrn_reflns_theta_min 1.432
_diffrn_source 'fine-focus sealed tube'
_exptl_absorpt_coefficient_mu 3.573
_exptl_absorpt_correction_T_max 0.7456
_exptl_absorpt_correction_T_min 0.6098
_exptl_crystal_colour 'pale yellow'
_exptl_crystal_density_diffrn 2.181
_exptl_crystal_description block
_exptl_crystal_F_000 740
_exptl_crystal_size_max 0.070
_exptl_crystal_size_mid 0.030
_exptl_crystal_size_min 0.030
_refine_diff_density_max 1.154
_refine_diff_density_min -1.056
_refine_diff_density_rms 0.231
_refine_ls_extinction_method none
_refine_ls_goodness_of_fit_ref 1.111
_refine_ls_hydrogen_treatment constr
_refine_ls_matrix_type full
_refine_ls_number_parameters 361
_refine_ls_number_reflns 4144
_refine_ls_number_restraints 0
_refine_ls_restrained_S_all 1.111
_refine_ls_R_factor_all 0.0497
_refine_ls_R_factor_gt 0.0400
_refine_ls_shift/su_max 0.001
_refine_ls_shift/su_mean 0.000
_refine_ls_structure_factor_coef Fsqd
_refine_ls_weighting_details 'w=1/[\s^2^(Fo^2^)+(0.0652P)^2^+0.3467P] where P=(Fo^2^+2Fc^2^)/3'
_refine_ls_weighting_scheme calc
_refine_ls_wR_factor_gt 0.0975
_refine_ls_wR_factor_ref 0.1217
_reflns_Friedel_coverage 0.000
_reflns_number_gt 3585
_reflns_number_total 4144
_reflns_threshold_expression 'I > 2\s(I)'
_cod_data_source_file ic500592k_si_002.cif
_cod_data_source_block Ho
_cod_depositor_comments 'Adding full bibliography for 4338833--4338836.cif.'
_cod_database_code 4338834
_shelx_space_group_comment
;
The symmetry employed for this shelxl refinement is uniquely defined
by the following loop, which should always be used as a source of
symmetry information in preference to the above space-group names.
They are only intended as comments.
;
_shelx_estimated_absorpt_t_min 0.788
_shelx_estimated_absorpt_t_max 0.900
_shelxl_version_number 2014-3

loop_
_space_group_symop_operation_xyz
'x, y, z'
'-x, -y, -z'

loop_
_atom_site_label
_atom_site_type_symbol
_atom_site_fract_x
_atom_site_fract_y
_atom_site_fract_z
_atom_site_U_iso_or_equiv
_atom_site_adp_type
_atom_site_occupancy
_atom_site_site_symmetry_order
_atom_site_calc_flag
_atom_site_refinement_flags_posn
_atom_site_refinement_flags_adp
Ho1 Ho 0.23019(4) 0.89630(4) 0.23887(2) 0.01759(14) Uani 1 1 d . .
Na1 Na 0.7316(4) 0.3991(3) 0.2414(2) 0.0306(8) Uani 1 1 d . .
Na2 Na 0.6140(4) 0.0302(5) 0.1586(3) 0.0467(10) Uani 1 1 d . .
Na3 Na 0.9332(4) 0.1167(5) 0.3593(2) 0.0451(10) Uani 1 1 d . .
O1 O 0.3786(7) 0.7060(7) 0.2122(4) 0.0331(14) Uani 1 1 d . .
O2 O 0.5659(9) 0.5658(8) 0.2652(5) 0.055(2) Uani 1 1 d . .
O3 O 0.5390(7) 0.9509(7) 0.6911(4) 0.0347(15) Uani 1 1 d . .
O4 O 0.3274(6) 0.7910(7) 0.6698(4) 0.0299(13) Uani 1 1 d . .
O5 O 0.2200(7) 1.0225(7) 0.5374(4) 0.0350(15) Uani 1 1 d . .
O6 O 0.1636(6) 0.9859(6) 0.3817(4) 0.0261(13) Uani 1 1 d . .
O7 O 0.0623(7) 1.0594(7) 0.1999(4) 0.0338(15) Uani 1 1 d . .
O8 O -0.1185(7) 1.2072(7) 0.2124(4) 0.0311(13) Uani 1 1 d . .
O9 O -0.2753(7) 0.9863(7) 0.0318(4) 0.0366(15) Uani 1 1 d . .
O10 O -0.3247(6) 1.0245(6) -0.1168(4) 0.0252(12) Uani 1 1 d . .
O11 O -0.0155(6) 1.2858(6) -0.2243(4) 0.0298(13) Uani 1 1 d . .
O12 O 0.1848(7) 1.4581(7) -0.1395(4) 0.0389(16) Uani 1 1 d . .
O13 O 0.5285(7) 0.2564(8) 0.1106(5) 0.0464(17) Uani 1 1 d . .
H13A H 0.5210 0.2773 0.0565 0.070 Uiso 1 1 d R U
H13B H 0.5342 0.3306 0.1523 0.070 Uiso 1 1 d R U
O14 O 0.7703(8) -0.1047(7) 0.2655(5) 0.0526(19) Uani 1 1 d . .
H14A H 0.7054 -0.1418 0.2909 0.079 Uiso 1 1 d R U
H14B H 0.8511 -0.1510 0.2755 0.079 Uiso 1 1 d R U
O15 O 1.0593(9) 0.2744(8) 0.4955(5) 0.060(2) Uani 1 1 d . .
H15A H 1.0186 0.3390 0.5242 0.090 Uiso 1 1 d R U
H15B H 1.1129 0.2227 0.5322 0.090 Uiso 1 1 d R U
O16 O 0.9765(9) 0.5280(9) 0.3578(5) 0.062(2) Uani 1 1 d . .
H16A H 1.0176 0.4520 0.3737 0.094 Uiso 1 1 d R U
H16B H 1.0315 0.5735 0.3300 0.094 Uiso 1 1 d R U
O17 O 0.7652(8) 0.5851(9) 0.6830(5) 0.061(2) Uani 1 1 d . .
H17A H 0.6953 0.6267 0.6477 0.092 Uiso 1 1 d R U
H17B H 0.7790 0.6257 0.7395 0.092 Uiso 1 1 d R U
O18 O 0.5039(11) 0.6653(14) 0.0638(6) 0.110(4) Uani 1 1 d . .
H18A H 0.4572 0.6883 0.1049 0.165 Uiso 1 1 d R U
H18B H 0.5865 0.6326 0.0945 0.165 Uiso 1 1 d R U
N1 N 0.3581(7) 0.7926(7) 0.3798(4) 0.0197(14) Uani 1 1 d . .
N2 N 0.5382(8) 0.6995(7) 0.5371(5) 0.0252(15) Uani 1 1 d . .
N5 N -0.0718(7) 1.2163(7) -0.0746(4) 0.0195(14) Uani 1 1 d . .
N6 N 0.1226(8) 1.3201(7) 0.1060(5) 0.0250(15) Uani 1 1 d . .
C1 C 0.4599(9) 0.6975(8) 0.3733(5) 0.0197(16) Uani 1 1 d . .
C2 C 0.5512(10) 0.6500(9) 0.4525(6) 0.0270(18) Uani 1 1 d . .
H2 H 0.6220 0.5830 0.4464 0.032 Uiso 1 1 calc R U
C3 C 0.4362(9) 0.7980(8) 0.5442(5) 0.0202(16) Uani 1 1 d . .
C4 C 0.3448(9) 0.8452(9) 0.4640(5) 0.0201(16) Uani 1 1 d . .
C5 C 0.4692(11) 0.6473(10) 0.2776(6) 0.031(2) Uani 1 1 d . .
C6 C 0.4292(9) 0.8493(9) 0.6428(5) 0.0220(17) Uani 1 1 d . .
C7 C 0.2338(9) 0.9613(9) 0.4625(5) 0.0214(17) Uani 1 1 d . .
C8 C -0.0026(9) 1.2171(8) 0.0895(5) 0.0195(16) Uani 1 1 d . .
C9 C -0.1028(9) 1.1648(8) -0.0022(5) 0.0175(15) Uani 1 1 d . .
C10 C 0.0524(9) 1.3161(8) -0.0601(6) 0.0213(17) Uani 1 1 d . .
C11 C 0.1472(9) 1.3713(9) 0.0323(6) 0.0264(18) Uani 1 1 d . .
H11 H 0.2303 1.4463 0.0426 0.032 Uiso 1 1 calc R U
C12 C -0.0236(9) 1.1575(8) 0.1733(5) 0.0201(16) Uani 1 1 d . .
C13 C -0.2472(9) 1.0481(9) -0.0302(6) 0.0224(17) Uani 1 1 d . .
C14 C 0.0791(9) 1.3600(9) -0.1470(6) 0.0243(18) Uani 1 1 d . .

loop_
_atom_site_aniso_label
_atom_site_aniso_U_11
_atom_site_aniso_U_22
_atom_site_aniso_U_33
_atom_site_aniso_U_23
_atom_site_aniso_U_13
_atom_site_aniso_U_12
Ho1 0.0184(2) 0.0234(2) 0.0118(2) 0.00449(13) 0.00468(14) 0.00450(14)
Na1 0.0359(19) 0.0309(18) 0.0316(19) 0.0093(15) 0.0167(16) 0.0110(15)
Na2 0.034(2) 0.074(3) 0.031(2) 0.016(2) 0.0089(17) -0.0050(19)
Na3 0.045(2) 0.064(3) 0.0250(19) 0.0034(18) 0.0040(17) 0.0277(19)
O1 0.046(4) 0.042(4) 0.016(3) 0.007(3) 0.012(3) 0.021(3)
O2 0.075(5) 0.072(5) 0.041(4) 0.021(4) 0.033(4) 0.058(4)
O3 0.030(3) 0.042(4) 0.025(3) 0.001(3) 0.000(3) -0.003(3)
O4 0.030(3) 0.044(4) 0.023(3) 0.013(3) 0.015(3) 0.005(3)
O5 0.047(4) 0.049(4) 0.015(3) 0.005(3) 0.014(3) 0.027(3)
O6 0.030(3) 0.038(3) 0.016(3) 0.012(2) 0.009(2) 0.015(3)
O7 0.037(3) 0.041(4) 0.031(3) 0.018(3) 0.011(3) 0.022(3)
O8 0.031(3) 0.038(3) 0.026(3) 0.000(3) 0.013(3) 0.007(3)
O9 0.045(4) 0.043(4) 0.017(3) 0.007(3) 0.007(3) -0.017(3)
O10 0.023(3) 0.034(3) 0.014(3) 0.004(2) 0.001(2) -0.007(2)
O11 0.034(3) 0.038(3) 0.020(3) 0.009(3) 0.011(3) 0.000(3)
O12 0.031(3) 0.051(4) 0.035(4) 0.018(3) 0.010(3) -0.011(3)
O13 0.038(4) 0.052(4) 0.040(4) 0.008(3) -0.001(3) -0.001(3)
O14 0.043(4) 0.047(4) 0.076(5) 0.016(4) 0.030(4) 0.004(3)
O15 0.065(5) 0.056(5) 0.044(4) -0.011(4) -0.002(4) 0.023(4)
O16 0.054(5) 0.074(6) 0.057(5) -0.009(4) 0.023(4) 0.010(4)
O17 0.055(5) 0.079(6) 0.034(4) -0.003(4) -0.010(3) 0.029(4)
O18 0.078(6) 0.236(14) 0.055(6) 0.073(8) 0.040(5) 0.081(8)
N1 0.021(3) 0.026(4) 0.014(3) 0.006(3) 0.007(3) 0.004(3)
N2 0.031(4) 0.026(4) 0.019(4) 0.007(3) 0.005(3) 0.007(3)
N5 0.019(3) 0.023(3) 0.014(3) 0.003(3) 0.003(3) -0.002(3)
N6 0.023(3) 0.029(4) 0.022(4) 0.006(3) 0.006(3) -0.002(3)
C1 0.022(4) 0.017(4) 0.026(4) 0.006(3) 0.013(3) 0.008(3)
C2 0.030(4) 0.029(5) 0.024(4) 0.004(4) 0.007(4) 0.013(4)
C3 0.018(4) 0.023(4) 0.019(4) 0.005(3) 0.005(3) -0.001(3)
C4 0.021(4) 0.027(4) 0.015(4) 0.004(3) 0.008(3) 0.003(3)
C5 0.042(5) 0.032(5) 0.027(5) 0.007(4) 0.020(4) 0.014(4)
C6 0.022(4) 0.023(4) 0.022(4) 0.012(3) 0.003(3) 0.006(3)
C7 0.024(4) 0.023(4) 0.015(4) 0.003(3) 0.003(3) 0.001(3)
C8 0.021(4) 0.026(4) 0.017(4) 0.007(3) 0.010(3) 0.013(3)
C9 0.023(4) 0.016(4) 0.017(4) 0.002(3) 0.010(3) 0.005(3)
C10 0.018(4) 0.021(4) 0.027(4) 0.005(3) 0.009(3) 0.007(3)
C11 0.024(4) 0.020(4) 0.031(5) 0.003(3) 0.003(4) -0.001(3)
C12 0.017(4) 0.024(4) 0.016(4) -0.001(3) 0.003(3) 0.001(3)
C13 0.023(4) 0.023(4) 0.024(4) 0.010(3) 0.009(3) 0.001(3)
C14 0.023(4) 0.026(4) 0.025(5) 0.010(4) 0.008(4) -0.001(3)

loop_
_atom_type_symbol
_atom_type_description
_atom_type_scat_dispersion_real
_atom_type_scat_dispersion_imag
_atom_type_scat_source
C C 0.0033 0.0016 'International Tables Vol C Tables 4.2.6.8 and 6.1.1.4'
H H 0.0000 0.0000 'International Tables Vol C Tables 4.2.6.8 and 6.1.1.4'
N N 0.0061 0.0033 'International Tables Vol C Tables 4.2.6.8 and 6.1.1.4'
O O 0.0106 0.0060 'International Tables Vol C Tables 4.2.6.8 and 6.1.1.4'
Na Na 0.0362 0.0249 'International Tables Vol C Tables 4.2.6.8 and 6.1.1.4'
Ho Ho -0.2175 4.6783 'International Tables Vol C Tables 4.2.6.8 and 6.1.1.4'

loop_
_geom_angle_atom_site_label_1
_geom_angle_atom_site_label_2
_geom_angle_atom_site_label_3
_geom_angle
_geom_angle_site_symmetry_1
_geom_angle_site_symmetry_3
O7 Ho1 O3 100.5(2) . 2_676
O7 Ho1 O1 156.2(2) . .
O3 Ho1 O1 89.0(2) 2_676 .
O7 Ho1 O11 90.7(2) . 2_575
O3 Ho1 O11 158.0(2) 2_676 2_575
O1 Ho1 O11 88.1(2) . 2_575
O7 Ho1 O10 81.9(2) . 2_575
O3 Ho1 O10 72.31(19) 2_676 2_575
O1 Ho1 O10 80.24(19) . 2_575
O11 Ho1 O10 128.50(18) 2_575 2_575
O7 Ho1 O6 74.50(19) . .
O3 Ho1 O6 84.5(2) 2_676 .
O1 Ho1 O6 128.55(18) . .
O11 Ho1 O6 80.37(19) 2_575 .
O10 Ho1 O6 143.13(19) 2_575 .
O7 Ho1 N1 138.0(2) . .
O3 Ho1 N1 75.9(2) 2_676 .
O1 Ho1 N1 65.41(19) . .
O11 Ho1 N1 83.06(19) 2_575 .
O10 Ho1 N1 133.04(19) 2_575 .
O6 Ho1 N1 63.50(18) . .
O7 Ho1 N5 77.8(2) . 2_575
O3 Ho1 N5 136.2(2) 2_676 2_575
O1 Ho1 N5 80.3(2) . 2_575
O11 Ho1 N5 64.50(19) 2_575 2_575
O10 Ho1 N5 64.12(18) 2_575 2_575
O6 Ho1 N5 134.44(19) . 2_575
N1 Ho1 N5 133.4(2) . 2_575
O7 Ho1 Na2 104.78(16) . 1_565
O3 Ho1 Na2 44.96(16) 2_676 1_565
O1 Ho1 Na2 66.93(16) . 1_565
O11 Ho1 Na2 149.19(15) 2_575 1_565
O10 Ho1 Na2 33.18(13) 2_575 1_565
O6 Ho1 Na2 129.08(15) . 1_565
N1 Ho1 Na2 101.26(15) . 1_565
N5 Ho1 Na2 92.54(15) 2_575 1_565
O2 Na1 O8 174.2(3) . 1_645
O2 Na1 O13 91.9(3) . .
O8 Na1 O13 83.5(2) 1_645 .
O2 Na1 O12 89.8(3) . 2_675
O8 Na1 O12 93.7(2) 1_645 2_675
O13 Na1 O12 90.6(2) . 2_675
O2 Na1 O16 98.0(3) . .
O8 Na1 O16 87.0(2) 1_645 .
O13 Na1 O16 168.4(3) . .
O12 Na1 O16 83.3(3) 2_675 .
O2 Na1 O4 102.4(3) . 2_666
O8 Na1 O4 73.8(2) 1_645 2_666
O13 Na1 O4 85.6(2) . 2_666
O12 Na1 O4 167.3(3) 2_675 2_666
O16 Na1 O4 98.2(3) . 2_666
O2 Na1 Na2 124.6(2) . .
O8 Na1 Na2 49.56(16) 1_645 .
O13 Na1 Na2 44.92(18) . .
O12 Na1 Na2 117.2(2) 2_675 .
O16 Na1 Na2 130.4(2) . .
O4 Na1 Na2 52.62(16) 2_666 .
O2 Na1 Na3 138.5(2) . .
O8 Na1 Na3 40.36(16) 1_645 .
O13 Na1 Na3 102.8(2) . .
O12 Na1 Na3 128.0(2) 2_675 .
O16 Na1 Na3 73.7(2) . .
O4 Na1 Na3 41.99(15) 2_666 .
Na2 Na1 Na3 57.88(10) . .
O2 Na1 H13B 73.7 . .
O8 Na1 H13B 101.5 1_645 .
O13 Na1 H13B 18.3 . .
O12 Na1 H13B 92.6 2_675 .
O16 Na1 H13B 170.8 . .
O4 Na1 H13B 87.5 2_666 .
Na2 Na1 H13B 58.8 . .
Na3 Na1 H13B 115.0 . .
O14 Na2 O9 100.3(3) . 1_645
O14 Na2 O13 152.8(3) . .
O9 Na2 O13 90.8(3) 1_645 .
O14 Na2 O10 117.7(2) . 2_565
O9 Na2 O10 115.7(2) 1_645 2_565
O13 Na2 O10 78.1(2) . 2_565
O14 Na2 O8 81.2(2) . 1_645
O9 Na2 O8 75.1(2) 1_645 1_645
O13 Na2 O8 77.8(2) . 1_645
O10 Na2 O8 153.7(3) 2_565 1_645
O14 Na2 O4 76.7(2) . 2_666
O9 Na2 O4 140.5(2) 1_645 2_666
O13 Na2 O4 79.0(2) . 2_666
O10 Na2 O4 99.5(2) 2_565 2_666
O8 Na2 O4 65.49(19) 1_645 2_666
O14 Na2 O3 77.7(2) . 2_666
O9 Na2 O3 173.5(3) 1_645 2_666
O13 Na2 O3 93.6(2) . 2_666
O10 Na2 O3 60.78(18) 2_565 2_666
O8 Na2 O3 110.5(2) 1_645 2_666
O4 Na2 O3 45.40(17) 2_666 2_666
O14 Na2 Na1 108.8(2) . .
O9 Na2 Na1 102.49(19) 1_645 .
O13 Na2 Na1 44.17(17) . .
O10 Na2 Na1 110.4(2) 2_565 .
O8 Na2 Na1 43.57(15) 1_645 .
O4 Na2 Na1 45.41(14) 2_666 .
O3 Na2 Na1 83.99(17) 2_666 .
O14 Na2 Na3 44.39(19) . .
O9 Na2 Na3 105.7(2) 1_645 .
O13 Na2 Na3 108.7(2) . .
O10 Na2 Na3 138.0(2) 2_565 .
O8 Na2 Na3 44.45(15) 1_645 .
O4 Na2 Na3 45.31(14) 2_666 .
O3 Na2 Na3 77.29(15) 2_666 .
Na1 Na2 Na3 64.57(11) . .
O14 Na2 Ho1 88.97(18) . 1_545
O9 Na2 Ho1 141.5(2) 1_645 1_545
O13 Na2 Ho1 97.68(19) . 1_545
O10 Na2 Ho1 32.55(13) 2_565 1_545
O8 Na2 Ho1 143.46(18) 1_645 1_545
O4 Na2 Ho1 78.02(14) 2_666 1_545
O3 Na2 Ho1 33.03(12) 2_666 1_545
Na1 Na2 Ho1 109.72(12) . 1_545
Na3 Na2 Ho1 106.85(12) . 1_545
O15 Na3 O14 154.8(3) . .
O15 Na3 O8 119.2(3) . 1_645
O14 Na3 O8 84.8(2) . 1_645
O15 Na3 O6 89.4(3) . 1_645
O14 Na3 O6 89.2(2) . 1_645
O8 Na3 O6 109.8(2) 1_645 1_645
O15 Na3 O4 97.2(3) . 2_666
O14 Na3 O4 81.9(2) . 2_666
O8 Na3 O4 73.0(2) 1_645 2_666
O6 Na3 O4 170.5(3) 1_645 2_666
O15 Na3 O5 85.9(3) . 2_666
O14 Na3 O5 69.5(2) . 2_666
O8 Na3 O5 141.0(2) 1_645 2_666
O6 Na3 O5 99.0(2) 1_645 2_666
O4 Na3 O5 74.7(2) 2_666 2_666
O15 Na3 O7 124.3(3) . 1_645
O14 Na3 O7 76.7(2) . 1_645
O8 Na3 O7 47.70(18) 1_645 1_645
O6 Na3 O7 62.82(18) 1_645 1_645
O4 Na3 O7 117.8(2) 2_666 1_645
O5 Na3 O7 141.9(2) 2_666 1_645
O15 Na3 C12 123.0(3) . 1_645
O14 Na3 C12 82.0(2) . 1_645
O8 Na3 C12 23.29(19) 1_645 1_645
O6 Na3 C12 86.6(2) 1_645 1_645
O4 Na3 C12 95.5(2) 2_666 1_645
O5 Na3 C12 150.7(2) 2_666 1_645
O7 Na3 C12 24.57(18) 1_645 1_645
O15 Na3 Na2 148.1(2) . .
O14 Na3 Na2 43.70(19) . .
O8 Na3 Na2 49.27(16) 1_645 .
O6 Na3 Na2 122.0(2) 1_645 .
O4 Na3 Na2 52.41(17) 2_666 .
O5 Na3 Na2 93.28(18) 2_666 .
O7 Na3 Na2 72.95(15) 1_645 .
C12 Na3 Na2 60.27(16) 1_645 .
O15 Na3 Na1 94.4(2) . .
O14 Na3 Na1 101.1(2) . .
O8 Na3 Na1 39.40(15) 1_645 .
O6 Na3 Na1 144.7(2) 1_645 .
O4 Na3 Na1 41.93(14) 2_666 .
O5 Na3 Na1 116.27(17) 2_666 .
O7 Na3 Na1 86.58(14) 1_645 .
C12 Na3 Na1 62.03(17) 1_645 .
Na2 Na3 Na1 57.55(10) . .
O15 Na3 H14B 147.2 . .
O14 Na3 H14B 19.4 . .
O8 Na3 H14B 92.3 1_645 .
O6 Na3 H14B 69.8 1_645 .
O4 Na3 H14B 101.2 2_666 .
O5 Na3 H14B 73.2 2_666 .
O7 Na3 H14B 69.1 1_645 .
C12 Na3 H14B 82.1 1_645 .
Na2 Na3 H14B 60.2 . .
Na1 Na3 H14B 117.3 . .
O15 Na3 H15B 18.1 . .
O14 Na3 H15B 141.0 . .
O8 Na3 H15B 133.9 1_645 .
O6 Na3 H15B 74.9 1_645 .
O4 Na3 H15B 110.2 2_666 .
O5 Na3 H15B 78.1 2_666 .
O7 Na3 H15B 123.0 1_645 .
C12 Na3 H15B 130.8 1_645 .
Na2 Na3 H15B 162.4 . .
Na1 Na3 H15B 112.5 . .
H14B Na3 H15B 129.4 . .
C5 O1 Ho1 124.7(5) . .
C5 O2 Na1 175.6(7) . .
C6 O3 Ho1 167.0(6) . 2_676
C6 O3 Na2 88.8(5) . 2_666
Ho1 O3 Na2 102.0(2) 2_676 2_666
C6 O4 Na1 144.3(5) . 2_666
C6 O4 Na3 119.5(5) . 2_666
Na1 O4 Na3 96.1(2) 2_666 2_666
C6 O4 Na2 99.4(5) . 2_666
Na1 O4 Na2 81.97(19) 2_666 2_666
Na3 O4 Na2 82.3(2) 2_666 2_666
C7 O5 Na3 122.8(6) . 2_666
C7 O6 Na3 119.6(5) . 1_465
C7 O6 Ho1 124.9(5) . .
Na3 O6 Ho1 115.4(2) 1_465 .
C12 O7 Ho1 174.0(5) . .
C12 O7 Na3 80.6(5) . 1_465
Ho1 O7 Na3 104.5(2) . 1_465
C12 O8 Na1 149.0(5) . 1_465
C12 O8 Na3 106.3(5) . 1_465
Na1 O8 Na3 100.2(2) 1_465 1_465
C12 O8 Na2 110.4(5) . 1_465
Na1 O8 Na2 86.9(2) 1_465 1_465
Na3 O8 Na2 86.3(2) 1_465 1_465
C13 O9 Na2 140.1(6) . 1_465
C13 O10 Ho1 125.2(5) . 2_575
C13 O10 Na2 117.4(5) . 2_565
Ho1 O10 Na2 114.3(2) 2_575 2_565
C14 O11 Ho1 126.1(5) . 2_575
C14 O12 Na1 136.8(6) . 2_675
Na1 O13 Na2 90.9(2) . .
Na1 O13 H13A 117.5 . .
Na2 O13 H13A 123.7 . .
Na1 O13 H13B 43.7 . .
Na2 O13 H13B 119.3 . .
H13A O13 H13B 114.0 . .
Na2 O14 Na3 91.9(3) . .
Na2 O14 H14A 104.0 . .
Na3 O14 H14A 113.6 . .
Na2 O14 H14B 143.5 . .
Na3 O14 H14B 90.3 . .
H14A O14 H14B 108.4 . .
Na3 O15 H15A 126.7 . .
Na3 O15 H15B 105.8 . .
H15A O15 H15B 112.3 . .
Na1 O16 H16A 97.3 . .
Na1 O16 H16B 109.0 . .
H16A O16 H16B 110.3 . .
H17A O17 H17B 107.6 . .
H18A O18 H18B 103.1 . .
C1 N1 C4 119.3(6) . .
C1 N1 Ho1 118.3(5) . .
C4 N1 Ho1 121.7(5) . .
C2 N2 C3 118.5(7) . .
C10 N5 C9 120.3(6) . .
C10 N5 Ho1 119.5(5) . 2_575
C9 N5 Ho1 119.9(5) . 2_575
C11 N6 C8 117.5(7) . .
N1 C1 C2 121.1(7) . .
N1 C1 C5 115.6(7) . .
C2 C1 C5 123.2(7) . .
N2 C2 C1 120.6(7) . .
N2 C2 H2 119.7 . .
C1 C2 H2 119.7 . .
N2 C3 C4 120.5(7) . .
N2 C3 C6 115.2(6) . .
C4 C3 C6 124.3(7) . .
N1 C4 C3 120.0(7) . .
N1 C4 C7 114.0(6) . .
C3 C4 C7 126.0(7) . .
O2 C5 O1 124.3(8) . .
O2 C5 C1 120.4(8) . .
O1 C5 C1 115.0(7) . .
O4 C6 O3 125.8(8) . .
O4 C6 C3 119.9(7) . .
O3 C6 C3 114.2(7) . .
O5 C7 O6 126.3(7) . .
O5 C7 C4 119.0(7) . .
O6 C7 C4 114.8(7) . .
N6 C8 C9 121.0(7) . .
N6 C8 C12 116.2(7) . .
C9 C8 C12 122.7(7) . .
N5 C9 C8 119.7(7) . .
N5 C9 C13 114.2(6) . .
C8 C9 C13 126.0(7) . .
N5 C10 C11 119.1(7) . .
N5 C10 C14 115.3(7) . .
C11 C10 C14 125.6(7) . .
N6 C11 C10 122.3(7) . .
N6 C11 H11 118.8 . .
C10 C11 H11 118.8 . .
O8 C12 O7 124.7(7) . .
O8 C12 C8 119.4(7) . .
O7 C12 C8 115.9(7) . .
O8 C12 Na3 50.5(4) . 1_465
O7 C12 Na3 74.9(4) . 1_465
C8 C12 Na3 165.8(5) . 1_465
O9 C13 O10 127.4(7) . .
O9 C13 C9 117.9(7) . .
O10 C13 C9 114.7(6) . .
O12 C14 O11 126.2(7) . .
O12 C14 C10 119.4(7) . .
O11 C14 C10 114.4(7) . .

loop_
_geom_bond_atom_site_label_1
_geom_bond_atom_site_label_2
_geom_bond_distance
_geom_bond_site_symmetry_2
Ho1 O7 2.224(5) .
Ho1 O3 2.268(6) 2_676
Ho1 O1 2.336(6) .
Ho1 O11 2.369(5) 2_575
Ho1 O10 2.402(5) 2_575
Ho1 O6 2.439(5) .
Ho1 N1 2.469(6) .
Ho1 N5 2.494(6) 2_575
Ho1 Na2 4.071(3) 1_565
Na1 O2 2.272(7) .
Na1 O8 2.364(6) 1_645
Na1 O13 2.387(7) .
Na1 O12 2.389(6) 2_675
Na1 O16 2.449(8) .
Na1 O4 2.463(6) 2_666
Na1 Na2 3.425(5) .
Na1 Na3 3.666(5) .
Na1 H13B 1.8676 .
Na2 O14 2.377(8) .
Na2 O9 2.383(7) 1_645
Na2 O13 2.419(8) .
Na2 O10 2.444(6) 2_565
Na2 O8 2.611(7) 1_645
Na2 O4 2.749(7) 2_666
Na2 O3 2.941(7) 2_666
Na2 Na3 3.438(5) .
Na2 Ho1 4.071(3) 1_545
Na3 O15 2.270(8) .
Na3 O14 2.406(8) .
Na3 O8 2.412(7) 1_645
Na3 O6 2.420(6) 1_645
Na3 O4 2.466(6) 2_666
Na3 O5 2.720(7) 2_666
Na3 O7 2.939(7) 1_645
Na3 C12 3.003(8) 1_645
Na3 H14B 2.5558 .
Na3 H15B 2.6318 .
O1 C5 1.297(10) .
O2 C5 1.221(10) .
O3 C6 1.267(10) .
O3 Ho1 2.268(6) 2_676
O3 Na2 2.941(7) 2_666
O4 C6 1.207(9) .
O4 Na1 2.463(6) 2_666
O4 Na3 2.466(6) 2_666
O4 Na2 2.749(7) 2_666
O5 C7 1.231(9) .
O5 Na3 2.720(7) 2_666
O6 C7 1.261(9) .
O6 Na3 2.420(6) 1_465
O7 C12 1.266(9) .
O7 Na3 2.939(7) 1_465
O8 C12 1.237(9) .
O8 Na1 2.364(6) 1_465
O8 Na3 2.412(7) 1_465
O8 Na2 2.611(7) 1_465
O9 C13 1.233(9) .
O9 Na2 2.383(7) 1_465
O10 C13 1.265(9) .
O10 Ho1 2.402(5) 2_575
O10 Na2 2.444(6) 2_565
O11 C14 1.284(10) .
O11 Ho1 2.369(5) 2_575
O12 C14 1.216(9) .
O12 Na1 2.389(6) 2_675
O13 H13A 0.8497 .
O13 H13B 0.8494 .
O14 H14A 0.8497 .
O14 H14B 0.8502 .
O15 H15A 0.8496 .
O15 H15B 0.8502 .
O16 H16A 0.8502 .
O16 H16B 0.8498 .
O17 H17A 0.8502 .
O17 H17B 0.8494 .
O18 H18A 0.8497 .
O18 H18B 0.8502 .
N1 C1 1.322(9) .
N1 C4 1.334(9) .
N2 C2 1.331(10) .
N2 C3 1.347(10) .
N5 C10 1.320(9) .
N5 C9 1.336(9) .
N5 Ho1 2.494(6) 2_575
N6 C11 1.332(10) .
N6 C8 1.340(10) .
C1 C2 1.388(11) .
C1 C5 1.477(11) .
C2 H2 0.9300 .
C3 C4 1.398(10) .
C3 C6 1.513(11) .
C4 C7 1.511(11) .
C8 C9 1.403(10) .
C8 C12 1.498(10) .
C9 C13 1.519(10) .
C10 C11 1.401(11) .
C10 C14 1.499(11) .
C11 H11 0.9300 .
C12 Na3 3.003(8) 1_465

loop_
_geom_hbond_atom_site_label_D
_geom_hbond_atom_site_label_H
_geom_hbond_atom_site_label_A
_geom_hbond_distance_DH
_geom_hbond_distance_HA
_geom_hbond_distance_DA
_geom_hbond_angle_DHA
_geom_hbond_site_symmetry_A
O13 H13A O18 0.85 1.92 2.766(10) 176.1 2_665
O15 H15A O16 0.85 2.00 2.766(10) 149.9 2_766
O16 H16A O15 0.85 2.60 3.337(11) 145.4 .
O16 H16A O17 0.85 2.34 2.773(10) 111.8 2_766
O16 H16B O11 0.85 2.18 2.900(10) 143.0 2_675
O17 H17A N2 0.85 2.08 2.911(9) 167.0 .
O17 H17B N6 0.85 2.21 3.019(10) 160.4 2_676
O18 H18A O1 0.85 1.92 2.757(10) 166.4 .
O18 H18B O12 0.85 2.22 3.045(11) 165.2 2_675
O13 H13A O18 0.85 1.92 2.766(10) 176.1 2_665
O15 H15A O16 0.85 2.00 2.766(10) 149.9 2_766
O16 H16A O15 0.85 2.60 3.337(11) 145.4 .
O16 H16A O17 0.85 2.34 2.773(10) 111.8 2_766
O16 H16B O11 0.85 2.18 2.900(10) 143.0 2_675
O17 H17A N2 0.85 2.08 2.911(9) 167.0 .
O17 H17B N6 0.85 2.21 3.019(10) 160.4 2_676
O18 H18A O1 0.85 1.92 2.757(10) 166.4 .
O18 H18B O12 0.85 2.22 3.045(11) 165.2 2_675
O13 H13A O18 0.85 1.92 2.766(10) 176.1 2_665
O15 H15A O16 0.85 2.00 2.766(10) 149.9 2_766
O16 H16A O15 0.85 2.60 3.337(11) 145.4 .
O16 H16A O17 0.85 2.34 2.773(10) 111.8 2_766
O16 H16B O11 0.85 2.18 2.900(10) 143.0 2_675
O17 H17A N2 0.85 2.08 2.911(9) 167.0 .
O17 H17B N6 0.85 2.21 3.019(10) 160.4 2_676
O18 H18A O1 0.85 1.92 2.757(10) 166.4 .
O18 H18B O12 0.85 2.22 3.045(11) 165.2 2_675
O13 H13A O18 0.85 1.92 2.766(10) 176.1 2_665
O15 H15A O16 0.85 2.00 2.766(10) 149.9 2_766
O16 H16A O15 0.85 2.60 3.337(11) 145.4 .
O16 H16A O17 0.85 2.34 2.773(10) 111.8 2_766
O16 H16B O11 0.85 2.18 2.900(10) 143.0 2_675
O17 H17A N2 0.85 2.08 2.911(9) 167.0 .
O17 H17B N6 0.85 2.21 3.019(10) 160.4 2_676
O18 H18A O1 0.85 1.92 2.757(10) 166.4 .
O18 H18B O12 0.85 2.22 3.045(11) 165.2 2_675
